data_7123247
loop_
_publ_author_name
'Niu, Ru-Jie'
'Zhou , Wen-Fa'
'LIU, Yan'
'Yang, Junyi'
'Zhang, Wen-Hua'
'Lang, Jian-Ping'
'Young, david James'

_publ_section_title
;
 Morphology-dependent third-order optical nonlinearity of a 2D Co-based
 metal&#x2212;organic framework with a porphyrinic skeleton
;
_journal_name_full 'Chemical Communications'
_journal_paper_doi 10.1039/C9CC01363F
_journal_year 2019
_chemical_formula_moiety 'C44 H34 N8 O4, 2(C H4 O)'
_chemical_formula_sum 'C46 H42 N8 O6'
_chemical_formula_weight 802.87
_space_group_crystal_system monoclinic
_space_group_IT_number 14
_space_group_name_Hall '-P 2ybc'
_space_group_name_H-M_alt 'P 1 21/c 1'
_symmetry_space_group_name_Hall '-P 2ybc'
_symmetry_space_group_name_H-M 'P 1 21/c 1'
_atom_sites_solution_hydrogens mixed
_audit_creation_method SHELXL-2016/6
_audit_update_record
;
2019-01-11 deposited with the CCDC.    2019-04-02 downloaded from the CCDC.
;
_cell_angle_alpha 90
_cell_angle_beta 97.732(3)
_cell_angle_gamma 90
_cell_formula_units_Z 2
_cell_length_a 12.6245(12)
_cell_length_b 8.6062(9)
_cell_length_c 18.1703(16)
_cell_measurement_reflns_used 4553
_cell_measurement_temperature 296(2)
_cell_measurement_theta_max 24.27
_cell_measurement_theta_min 2.26
_cell_volume 1956.2(3)
_computing_cell_refinement 'Bruker D8 Quest'
_computing_data_collection 'Bruker D8 Quest'
_computing_data_reduction 'Bruker D8 Quest'
_computing_molecular_graphics 'SHELXL-2013 (Sheldrick, 2013)'
_computing_publication_material 'publCIF (Westrip, 2010)'
_computing_structure_refinement 'SHELXL-2013 (Sheldrick, 2013)'
_computing_structure_solution 'SHELXL-2013 (Sheldrick, 2013)'
_diffrn_ambient_temperature 296(2)
_diffrn_measured_fraction_theta_full 0.999
_diffrn_measured_fraction_theta_max 0.993
_diffrn_measurement_device_type 'Bruker D8 Quest'
_diffrn_measurement_method 'phi and omega scans'
_diffrn_radiation_type MoK\a
_diffrn_radiation_wavelength 0.71073
_diffrn_reflns_av_R_equivalents 0.1501
_diffrn_reflns_av_unetI/netI 0.1301
_diffrn_reflns_Laue_measured_fraction_full 0.999
_diffrn_reflns_Laue_measured_fraction_max 0.993
_diffrn_reflns_limit_h_max 16
_diffrn_reflns_limit_h_min -16
_diffrn_reflns_limit_k_max 11
_diffrn_reflns_limit_k_min -11
_diffrn_reflns_limit_l_max 23
_diffrn_reflns_limit_l_min -23
_diffrn_reflns_number 24198
_diffrn_reflns_point_group_measured_fraction_full 0.999
_diffrn_reflns_point_group_measured_fraction_max 0.993
_diffrn_reflns_theta_full 25.242
_diffrn_reflns_theta_max 27.877
_diffrn_reflns_theta_min 2.604
_diffrn_standards_decay_% 0
_diffrn_standards_interval_count 0
_diffrn_standards_interval_time 0
_diffrn_standards_number 0
_exptl_absorpt_coefficient_mu 0.093
_exptl_absorpt_correction_T_max 0.995
_exptl_absorpt_correction_T_min 0.989
_exptl_absorpt_correction_type multi-scan
_exptl_absorpt_process_details
;
 Sheldrick, G.M. SADABS (Program for Scaling and Correction of Area Detector
 Data), version 2008/1; University of G\"ottingen: G\"ottingen, Germany, 2008.
;
_exptl_crystal_colour purple
_exptl_crystal_density_diffrn 1.363
_exptl_crystal_description BLOCK
_exptl_crystal_F_000 844
_exptl_crystal_size_max 0.150
_exptl_crystal_size_mid 0.100
_exptl_crystal_size_min 0.050
_refine_diff_density_max 0.487
_refine_diff_density_min -0.322
_refine_diff_density_rms 0.060
_refine_ls_extinction_method none
_refine_ls_goodness_of_fit_ref 1.044
_refine_ls_hydrogen_treatment mixed
_refine_ls_matrix_type full
_refine_ls_number_parameters 287
_refine_ls_number_reflns 4634
_refine_ls_number_restraints 5
_refine_ls_restrained_S_all 1.045
_refine_ls_R_factor_all 0.1706
_refine_ls_R_factor_gt 0.0793
_refine_ls_shift/su_max 0.000
_refine_ls_shift/su_mean 0.000
_refine_ls_structure_factor_coef Fsqd
_refine_ls_weighting_details 'w=1/[\s^2^(Fo^2^)+(0.0605P)^2^+1.4115P] where P=(Fo^2^+2Fc^2^)/3'
_refine_ls_weighting_scheme calc
_refine_ls_wR_factor_gt 0.1498
_refine_ls_wR_factor_ref 0.1795
_reflns_Friedel_coverage 0.000
_reflns_number_gt 2426
_reflns_number_total 4634
_reflns_threshold_expression 'I > 2\s(I)'
_cod_data_source_file c9cc01363f2.cif
_cod_data_source_block LIGAND
_cod_database_code 7123247
_shelx_shelxl_version_number 2016/6
_shelx_space_group_comment
;
The symmetry employed for this shelxl refinement is uniquely defined
by the following loop, which should always be used as a source of
symmetry information in preference to the above space-group names.
They are only intended as comments.
;
_shelx_estimated_absorpt_t_min 0.986
_shelx_estimated_absorpt_t_max 0.995

loop_
_space_group_symop_operation_xyz
'x, y, z'
'-x, y+1/2, -z+1/2'
'-x, -y, -z'
'x, -y-1/2, z-1/2'

loop_
_atom_site_label
_atom_site_type_symbol
_atom_site_fract_x
_atom_site_fract_y
_atom_site_fract_z
_atom_site_U_iso_or_equiv
_atom_site_adp_type
_atom_site_occupancy
_atom_site_site_symmetry_order
_atom_site_calc_flag
_atom_site_refinement_flags_posn
_atom_site_refinement_flags_adp
_atom_site_refinement_flags_occupancy
O1 O 0.35478(19) 0.4497(3) 0.51744(12) 0.0521(7) Uani 1 1 d D . .
H1O1 H 0.415(2) 0.486(4) 0.5421(18) 0.063 Uiso 1 1 d D U .
O2 O -0.23994(19) 0.8877(3) -0.12858(13) 0.0555(7) Uani 1 1 d D . .
H1O2 H -0.263(3) 0.895(5) -0.0867(13) 0.067 Uiso 1 1 d D U .
O3 O 0.0515(3) 1.2896(3) -0.12308(19) 0.0783(9) Uani 1 1 d D . .
H1O3 H 0.053(4) 1.187(2) -0.120(3) 0.094 Uiso 1 1 d D U .
N1 N 0.4729(2) 0.4445(3) 0.38995(13) 0.0387(7) Uani 1 1 d . . .
N2 N 0.0434(2) 0.9681(3) -0.09686(14) 0.0386(7) Uani 1 1 d . . .
N3 N 0.58400(18) 0.4120(3) 0.09431(12) 0.0256(6) Uani 1 1 d D . .
H1N3 H 0.554(4) 0.451(6) 0.0512(18) 0.031 Uiso 0.5 1 d D U P
N4 N 0.37245(19) 0.5436(3) 0.05924(12) 0.0258(6) Uani 1 1 d D . .
H1N4 H 0.425(3) 0.518(7) 0.033(3) 0.031 Uiso 0.5 1 d D U P
C1 C 0.3789(3) 0.3147(4) 0.48086(17) 0.0491(9) Uani 1 1 d . . .
H1A H 0.321530 0.240107 0.482090 0.059 Uiso 1 1 calc R U .
H1B H 0.443820 0.269345 0.506675 0.059 Uiso 1 1 calc R U .
C2 C 0.3938(3) 0.3459(4) 0.40097(16) 0.0354(8) Uani 1 1 d . . .
C3 C 0.3303(3) 0.2761(4) 0.34321(17) 0.0373(8) Uani 1 1 d . . .
H3 H 0.275746 0.209048 0.352279 0.045 Uiso 1 1 calc R U .
C4 C 0.3484(3) 0.3066(4) 0.27162(16) 0.0359(8) Uani 1 1 d . . .
H4 H 0.306485 0.258805 0.232021 0.043 Uiso 1 1 calc R U .
C5 C 0.4289(2) 0.4083(3) 0.25819(15) 0.0277(7) Uani 1 1 d . . .
C6 C 0.4882(2) 0.4753(4) 0.31991(15) 0.0350(8) Uani 1 1 d . . .
H6 H 0.541644 0.545491 0.312219 0.042 Uiso 1 1 calc R U .
C7 C -0.1488(3) 0.9782(4) -0.1211(2) 0.0473(9) Uani 1 1 d . . .
H7A H -0.154361 1.056824 -0.083557 0.057 Uiso 1 1 calc R U .
H7B H -0.144358 1.031162 -0.167731 0.057 Uiso 1 1 calc R U .
C8 C -0.0472(2) 0.8854(4) -0.09968(15) 0.0323(7) Uani 1 1 d . . .
C9 C -0.0475(2) 0.7306(4) -0.08490(18) 0.0391(8) Uani 1 1 d . . .
H9 H -0.111876 0.677300 -0.087000 0.047 Uiso 1 1 calc R U .
C10 C 0.0483(2) 0.6524(4) -0.06672(17) 0.0378(8) Uani 1 1 d . . .
H10 H 0.048775 0.546182 -0.057150 0.045 Uiso 1 1 calc R U .
C11 C 0.1431(2) 0.7339(3) -0.06296(14) 0.0254(7) Uani 1 1 d . . .
C12 C 0.1356(2) 0.8917(4) -0.07845(17) 0.0356(8) Uani 1 1 d . . .
H12 H 0.198844 0.948138 -0.075895 0.043 Uiso 1 1 calc R U .
C13 C 0.6855(2) 0.3534(3) 0.10064(15) 0.0258(7) Uani 1 1 d . . .
C14 C 0.7190(2) 0.3053(4) 0.17620(15) 0.0349(8) Uani 1 1 d . . .
H14 H 0.785087 0.263670 0.194992 0.042 Uiso 1 1 calc R U .
C15 C 0.6372(2) 0.3318(4) 0.21413(16) 0.0350(8) Uani 1 1 d . . .
H15 H 0.635253 0.310868 0.264151 0.042 Uiso 1 1 calc R U .
C16 C 0.5521(2) 0.3993(3) 0.16263(14) 0.0268(7) Uani 1 1 d . . .
C17 C 0.4512(2) 0.4415(3) 0.18138(14) 0.0257(6) Uani 1 1 d . . .
C18 C 0.3693(2) 0.5092(3) 0.13249(15) 0.0253(7) Uani 1 1 d . . .
C19 C 0.2674(2) 0.5581(3) 0.14978(15) 0.0283(7) Uani 1 1 d . . .
H19 H 0.243516 0.549412 0.195853 0.034 Uiso 1 1 calc R U .
C20 C 0.2115(2) 0.6190(3) 0.08783(15) 0.0273(7) Uani 1 1 d . . .
H20 H 0.142624 0.659347 0.083691 0.033 Uiso 1 1 calc R U .
C21 C 0.2775(2) 0.6101(3) 0.02962(15) 0.0253(6) Uani 1 1 d . . .
C22 C 0.2498(2) 0.6594(3) -0.04384(15) 0.0253(7) Uani 1 1 d . . .
C23 C 0.0334(4) 1.3123(7) -0.2009(3) 0.0924(16) Uani 1 1 d . . .
H23A H 0.060752 1.412042 -0.212751 0.139 Uiso 1 1 calc R U .
H23B H -0.041893 1.307988 -0.217794 0.139 Uiso 1 1 calc R U .
H23C H 0.069237 1.232384 -0.224943 0.139 Uiso 1 1 calc R U .

loop_
_atom_site_aniso_label
_atom_site_aniso_U_11
_atom_site_aniso_U_22
_atom_site_aniso_U_33
_atom_site_aniso_U_23
_atom_site_aniso_U_13
_atom_site_aniso_U_12
O1 0.0409(15) 0.079(2) 0.0364(14) -0.0011(13) 0.0047(11) 0.0017(14)
O2 0.0323(14) 0.083(2) 0.0510(15) -0.0133(14) 0.0056(11) 0.0025(14)
O3 0.098(3) 0.0456(18) 0.093(2) 0.0050(16) 0.0200(18) 0.0077(17)
N1 0.0389(17) 0.0513(18) 0.0250(14) 0.0036(12) 0.0014(11) 0.0022(14)
N2 0.0329(17) 0.0326(16) 0.0487(17) 0.0016(13) -0.0003(12) 0.0047(13)
N3 0.0222(13) 0.0333(15) 0.0208(13) 0.0025(10) 0.0011(10) 0.0037(11)
N4 0.0242(14) 0.0318(14) 0.0206(12) 0.0020(10) 0.0004(10) 0.0044(11)
C1 0.059(2) 0.057(2) 0.0318(18) 0.0091(17) 0.0062(16) 0.005(2)
C2 0.0335(19) 0.041(2) 0.0327(17) 0.0065(15) 0.0071(14) 0.0076(16)
C3 0.0332(19) 0.044(2) 0.0357(18) 0.0081(15) 0.0079(14) -0.0007(16)
C4 0.0347(19) 0.043(2) 0.0290(17) 0.0017(14) 0.0015(14) -0.0012(16)
C5 0.0253(16) 0.0338(18) 0.0235(15) 0.0024(12) 0.0020(12) 0.0040(14)
C6 0.0339(19) 0.045(2) 0.0263(16) 0.0033(14) 0.0049(13) -0.0020(15)
C7 0.031(2) 0.058(2) 0.053(2) -0.0003(18) 0.0048(16) 0.0093(18)
C8 0.0272(18) 0.041(2) 0.0283(16) -0.0031(14) 0.0014(13) 0.0076(15)
C9 0.0228(18) 0.040(2) 0.054(2) 0.0029(16) 0.0039(15) -0.0068(15)
C10 0.0324(19) 0.0330(19) 0.048(2) 0.0063(15) 0.0043(15) 0.0002(15)
C11 0.0228(16) 0.0315(17) 0.0213(14) 0.0013(12) 0.0016(12) 0.0019(13)
C12 0.0241(17) 0.0332(19) 0.0479(19) 0.0022(15) -0.0011(14) 0.0000(15)
C13 0.0227(16) 0.0283(17) 0.0254(15) 0.0036(12) -0.0002(12) 0.0018(13)
C14 0.0282(18) 0.049(2) 0.0261(16) 0.0078(14) -0.0008(13) 0.0067(15)
C15 0.0334(18) 0.049(2) 0.0221(15) 0.0068(14) 0.0028(13) 0.0060(16)
C16 0.0277(16) 0.0314(17) 0.0201(14) 0.0028(12) -0.0006(12) 0.0009(14)
C17 0.0238(16) 0.0303(16) 0.0225(14) -0.0006(12) 0.0010(12) 0.0011(13)
C18 0.0283(17) 0.0261(16) 0.0218(15) -0.0023(11) 0.0039(12) -0.0025(13)
C19 0.0273(17) 0.0362(18) 0.0223(15) -0.0019(13) 0.0061(12) 0.0003(14)
C20 0.0223(15) 0.0316(17) 0.0280(15) -0.0009(13) 0.0037(12) 0.0038(13)
C21 0.0233(15) 0.0257(16) 0.0263(15) -0.0003(12) 0.0018(12) 0.0024(13)
C22 0.0210(16) 0.0248(16) 0.0294(16) 0.0008(12) 0.0005(12) 0.0026(12)
C23 0.092(4) 0.110(4) 0.076(3) 0.028(3) 0.012(3) 0.002(3)

loop_
_atom_type_symbol
_atom_type_description
_atom_type_scat_dispersion_real
_atom_type_scat_dispersion_imag
_atom_type_scat_source
C C 0.0033 0.0016 'International Tables Vol C Tables 4.2.6.8 and 6.1.1.4'
H H 0.0000 0.0000 'International Tables Vol C Tables 4.2.6.8 and 6.1.1.4'
N N 0.0061 0.0033 'International Tables Vol C Tables 4.2.6.8 and 6.1.1.4'
O O 0.0106 0.0060 'International Tables Vol C Tables 4.2.6.8 and 6.1.1.4'

loop_
_geom_angle_atom_site_label_1
_geom_angle_atom_site_label_2
_geom_angle_atom_site_label_3
_geom_angle
_geom_angle_site_symmetry_1
_geom_angle_site_symmetry_3
C1 O1 H1O1 108(3) . .
C7 O2 H1O2 104(3) . .
C23 O3 H1O3 102(3) . .
C6 N1 C2 118.1(3) . .
C12 N2 C8 117.2(3) . .
C16 N3 C13 106.4(2) . .
C16 N3 H1N3 134(4) . .
C13 N3 H1N3 120(4) . .
C18 N4 C21 109.5(2) . .
C18 N4 H1N4 126(4) . .
C21 N4 H1N4 124(4) . .
O1 C1 C2 111.9(3) . .
O1 C1 H1A 109.2 . .
C2 C1 H1A 109.2 . .
O1 C1 H1B 109.2 . .
C2 C1 H1B 109.2 . .
H1A C1 H1B 107.9 . .
N1 C2 C3 122.1(3) . .
N1 C2 C1 116.5(3) . .
C3 C2 C1 121.4(3) . .
C2 C3 C4 119.1(3) . .
C2 C3 H3 120.5 . .
C4 C3 H3 120.5 . .
C3 C4 C5 120.4(3) . .
C3 C4 H4 119.8 . .
C5 C4 H4 119.8 . .
C6 C5 C4 116.6(3) . .
C6 C5 C17 121.9(3) . .
C4 C5 C17 121.4(3) . .
N1 C6 C5 123.7(3) . .
N1 C6 H6 118.2 . .
C5 C6 H6 118.2 . .
O2 C7 C8 113.1(3) . .
O2 C7 H7A 109.0 . .
C8 C7 H7A 109.0 . .
O2 C7 H7B 109.0 . .
C8 C7 H7B 109.0 . .
H7A C7 H7B 107.8 . .
N2 C8 C9 122.5(3) . .
N2 C8 C7 114.7(3) . .
C9 C8 C7 122.9(3) . .
C8 C9 C10 119.9(3) . .
C8 C9 H9 120.0 . .
C10 C9 H9 120.0 . .
C11 C10 C9 119.2(3) . .
C11 C10 H10 120.4 . .
C9 C10 H10 120.4 . .
C10 C11 C12 117.0(3) . .
C10 C11 C22 122.9(3) . .
C12 C11 C22 120.2(3) . .
N2 C12 C11 124.3(3) . .
N2 C12 H12 117.8 . .
C11 C12 H12 117.8 . .
N3 C13 C22 126.8(2) . 3_665
N3 C13 C14 109.7(2) . .
C22 C13 C14 123.5(3) 3_665 .
C15 C14 C13 107.1(3) . .
C15 C14 H14 126.4 . .
C13 C14 H14 126.4 . .
C14 C15 C16 107.0(3) . .
C14 C15 H15 126.5 . .
C16 C15 H15 126.5 . .
N3 C16 C17 126.0(2) . .
N3 C16 C15 109.7(2) . .
C17 C16 C15 124.3(2) . .
C18 C17 C16 124.7(2) . .
C18 C17 C5 117.3(2) . .
C16 C17 C5 117.9(2) . .
N4 C18 C17 126.3(3) . .
N4 C18 C19 107.2(2) . .
C17 C18 C19 126.5(2) . .
C20 C19 C18 108.4(2) . .
C20 C19 H19 125.8 . .
C18 C19 H19 125.8 . .
C19 C20 C21 107.7(3) . .
C19 C20 H20 126.1 . .
C21 C20 H20 126.1 . .
N4 C21 C22 126.4(2) . .
N4 C21 C20 107.3(2) . .
C22 C21 C20 126.3(3) . .
C21 C22 C13 125.6(3) . 3_665
C21 C22 C11 117.1(2) . .
C13 C22 C11 117.4(2) 3_665 .
O3 C23 H23A 109.5 . .
O3 C23 H23B 109.5 . .
H23A C23 H23B 109.5 . .
O3 C23 H23C 109.5 . .
H23A C23 H23C 109.5 . .
H23B C23 H23C 109.5 . .

loop_
_geom_bond_atom_site_label_1
_geom_bond_atom_site_label_2
_geom_bond_distance
_geom_bond_site_symmetry_2
O1 C1 1.393(4) .
O1 H1O1 0.884(18) .
O2 C7 1.381(4) .
O2 H1O2 0.851(18) .
O3 C23 1.415(5) .
O3 H1O3 0.884(19) .
N1 C6 1.339(4) .
N1 C2 1.345(4) .
N2 C12 1.340(4) .
N2 C8 1.342(4) .
N3 C16 1.360(3) .
N3 C13 1.367(4) .
N3 H1N3 0.89(2) .
N4 C18 1.370(3) .
N4 C21 1.372(4) .
N4 H1N4 0.90(2) .
C1 C2 1.513(4) .
C1 H1A 0.9700 .
C1 H1B 0.9700 .
C2 C3 1.371(4) .
C3 C4 1.376(4) .
C3 H3 0.9300 .
C4 C5 1.387(4) .
C4 H4 0.9300 .
C5 C6 1.387(4) .
C5 C17 1.488(4) .
C6 H6 0.9300 .
C7 C8 1.517(4) .
C7 H7A 0.9700 .
C7 H7B 0.9700 .
C8 C9 1.359(4) .
C9 C10 1.384(4) .
C9 H9 0.9300 .
C10 C11 1.381(4) .
C10 H10 0.9300 .
C11 C12 1.387(4) .
C11 C22 1.490(4) .
C12 H12 0.9300 .
C13 C22 1.405(4) 3_665
C13 C14 1.442(4) .
C14 C15 1.336(4) .
C14 H14 0.9300 .
C15 C16 1.448(4) .
C15 H15 0.9300 .
C16 C17 1.410(4) .
C17 C18 1.397(4) .
C18 C19 1.428(4) .
C19 C20 1.351(4) .
C19 H19 0.9300 .
C20 C21 1.433(4) .
C20 H20 0.9300 .
C21 C22 1.399(4) .
C23 H23A 0.9600 .
C23 H23B 0.9600 .
C23 H23C 0.9600 .

loop_
_geom_hbond_atom_site_label_D
_geom_hbond_atom_site_label_H
_geom_hbond_atom_site_label_A
_geom_hbond_distance_DH
_geom_hbond_distance_HA
_geom_hbond_distance_DA
_geom_hbond_angle_DHA
_geom_hbond_site_symmetry_A
O1 H1O1 N1 0.884(18) 1.85(2) 2.722(4) 169(4) 3_666
O2 H1O2 O1 0.851(18) 1.88(2) 2.693(3) 158(4) 2
O3 H1O3 N2 0.884(19) 1.94(2) 2.812(4) 170(4) .
N3 H1N3 N4 0.89(2) 2.45(5) 2.892(3) 111(4) .
N3 H1N3 N4 0.89(2) 2.32(5) 2.940(3) 127(5) 3_665
N4 H1N4 N3 0.90(2) 2.35(5) 2.892(3) 119(4) .
N4 H1N4 N3 0.90(2) 2.37(5) 2.940(3) 122(4) 3_665
C12 H12 O1 0.93 2.57 3.355(4) 141.8 4_575
